data_7720300
loop_
_publ_author_name
'Eilers, Marcel'
'Geik, Dennis'
'Schmidtmann, Marc'
'Doye, Sven'
'Beckhaus, R&#xfc;diger'

_publ_section_title
;
 Expanding the reactivity of Rosenthal's reagent to cyclopropenes and
 allenes.
;
_journal_issue 13
_journal_name_full 'Dalton transactions (Cambridge, England : 2003)'
_journal_page_first 5151
_journal_page_last 5160
_journal_paper_doi 10.1039/d6dt00059b
_journal_volume 55
_journal_year 2026
_chemical_formula_structural Ti(C5H5)2(C18H16)
_chemical_formula_sum 'C28 H26 Ti'
_chemical_formula_weight 410.39
_space_group_crystal_system tetragonal
_space_group_IT_number 122
_space_group_name_Hall 'I -4 2bw'
_space_group_name_H-M_alt 'I -4 2 d'
_atom_sites_solution_hydrogens difmap
_atom_sites_solution_primary direct
_atom_sites_solution_secondary difmap
_audit_creation_method SHELXL-2019/3
_audit_update_record
;
2025-07-07 deposited with the CCDC.	2026-02-18 downloaded from the CCDC.
;
_cell_angle_alpha 90
_cell_angle_beta 90
_cell_angle_gamma 90
_cell_formula_units_Z 8
_cell_length_a 14.2020(3)
_cell_length_b 14.2020(3)
_cell_length_c 22.6244(6)
_cell_measurement_reflns_used 9666
_cell_measurement_temperature 100(2)
_cell_measurement_theta_max 40.09
_cell_measurement_theta_min 2.71
_cell_volume 4563.27(18)
_computing_cell_refinement 'Bruker SAINT V8.40B'
_computing_data_collection 'Bruker APEX3'
_computing_data_reduction 'Bruker SAINT V8.40B'
_computing_structure_refinement 'SHELXL-2019/2 (Sheldrick, 2019)'
_computing_structure_solution 'SHELXS-2013/1 (Sheldrick, 2013)'
_diffrn_ambient_temperature 100(2)
_diffrn_measured_fraction_theta_full 1.000
_diffrn_measured_fraction_theta_max 1.000
_diffrn_measurement_device_type 'Bruker Photon III CPAD'
_diffrn_measurement_method '\f and \w scans'
_diffrn_radiation_type MoK\a
_diffrn_radiation_wavelength 0.71073
_diffrn_reflns_av_R_equivalents 0.0411
_diffrn_reflns_av_unetI/netI 0.0128
_diffrn_reflns_Laue_measured_fraction_full 1.000
_diffrn_reflns_Laue_measured_fraction_max 1.000
_diffrn_reflns_limit_h_max 25
_diffrn_reflns_limit_h_min -25
_diffrn_reflns_limit_k_max 25
_diffrn_reflns_limit_k_min -25
_diffrn_reflns_limit_l_max 41
_diffrn_reflns_limit_l_min -41
_diffrn_reflns_number 178071
_diffrn_reflns_point_group_measured_fraction_full 1.000
_diffrn_reflns_point_group_measured_fraction_max 1.000
_diffrn_reflns_theta_full 25.242
_diffrn_reflns_theta_max 40.249
_diffrn_reflns_theta_min 1.693
_diffrn_source 'I\mS microfocus'
_exptl_absorpt_coefficient_mu 0.385
_exptl_absorpt_correction_T_max 1.0000
_exptl_absorpt_correction_T_min 0.9224
_exptl_absorpt_correction_type multi-scan
_exptl_absorpt_process_details 'SADABS-2016/2 (Sheldrick)'
_exptl_crystal_colour orange
_exptl_crystal_density_diffrn 1.195
_exptl_crystal_description block
_exptl_crystal_F_000 1728
_exptl_crystal_size_max 0.140
_exptl_crystal_size_mid 0.140
_exptl_crystal_size_min 0.070
_refine_diff_density_max 0.358
_refine_diff_density_min -0.291
_refine_diff_density_rms 0.039
_refine_ls_abs_structure_details
;
 Flack x determined using 3171 quotients [(I+)-(I-)]/[(I+)+(I-)]
 (Parsons, Flack and Wagner, Acta Cryst. B69 (2013) 249-259).
;
_refine_ls_abs_structure_Flack 0.001(4)
_refine_ls_extinction_method none
_refine_ls_goodness_of_fit_ref 1.114
_refine_ls_hydrogen_treatment constr
_refine_ls_matrix_type full
_refine_ls_number_parameters 132
_refine_ls_number_reflns 7192
_refine_ls_number_restraints 0
_refine_ls_restrained_S_all 1.114
_refine_ls_R_factor_all 0.0215
_refine_ls_R_factor_gt 0.0208
_refine_ls_shift/su_max 0.001
_refine_ls_shift/su_mean 0.000
_refine_ls_structure_factor_coef Fsqd
_refine_ls_weighting_details 'w=1/[\s^2^(Fo^2^)+(0.0300P)^2^+0.8500P] where P=(Fo^2^+2Fc^2^)/3'
_refine_ls_weighting_scheme calc
_refine_ls_wR_factor_gt 0.0586
_refine_ls_wR_factor_ref 0.0590
_reflns_Friedel_coverage 0.858
_reflns_Friedel_fraction_full 1.000
_reflns_Friedel_fraction_max 1.000
_reflns_number_gt 7032
_reflns_number_total 7192
_reflns_threshold_expression 'I > 2\s(I)'
_cod_data_source_file d6dt00059b2.cif
_cod_data_source_block 5e
_cod_depositor_comments 'Adding full bibliography for 7720284--7720301.cif.'
_cod_original_cell_volume 4563.2(2)
_cod_database_code 7720300
_shelx_shelxl_version_number 2019/3
_shelx_space_group_comment
;
The symmetry employed for this shelxl refinement is uniquely defined
by the following loop, which should always be used as a source of
symmetry information in preference to the above space-group names.
They are only intended as comments.
;
_shelx_estimated_absorpt_t_min 0.948
_shelx_estimated_absorpt_t_max 0.974

loop_
_space_group_symop_operation_xyz
'x, y, z'
'-x, -y, z'
'y, -x, -z'
'-y, x, -z'
'-x+1/2, y, -z+3/4'
'x+1/2, -y, -z+3/4'
'-y+1/2, -x, z+3/4'
'y+1/2, x, z+3/4'
'x+1/2, y+1/2, z+1/2'
'-x+1/2, -y+1/2, z+1/2'
'y+1/2, -x+1/2, -z+1/2'
'-y+1/2, x+1/2, -z+1/2'
'-x+1, y+1/2, -z+5/4'
'x+1, -y+1/2, -z+5/4'
'-y+1, -x+1/2, z+5/4'
'y+1, x+1/2, z+5/4'

loop_
_atom_site_label
_atom_site_type_symbol
_atom_site_fract_x
_atom_site_fract_y
_atom_site_fract_z
_atom_site_U_iso_or_equiv
_atom_site_adp_type
_atom_site_occupancy
_atom_site_site_symmetry_order
_atom_site_calc_flag
_atom_site_refinement_flags_posn
_atom_site_refinement_flags_adp
_atom_site_refinement_flags_occupancy
_atom_site_disorder_assembly
_atom_site_disorder_group
Ti1 Ti -0.00535(2) 0.250000 0.125000 0.00891(3) Uani 1 2 d S T P . .
C1 C -0.00648(7) 0.22405(5) 0.02129(3) 0.01684(12) Uani 1 1 d . . . . .
H1 H 0.035475 0.257321 -0.003878 0.020 Uiso 1 1 calc R U . . .
C2 C -0.09810(6) 0.25379(6) 0.03832(3) 0.01839(12) Uani 1 1 d . . . . .
H2 H -0.127823 0.311087 0.027300 0.022 Uiso 1 1 calc R U . . .
C3 C -0.13706(5) 0.18267(6) 0.07466(4) 0.01703(12) Uani 1 1 d . . . . .
H3 H -0.198361 0.183132 0.091463 0.020 Uiso 1 1 calc R U . . .
C4 C -0.06942(5) 0.11114(5) 0.08161(3) 0.01463(11) Uani 1 1 d . . . . .
H4 H -0.076618 0.055636 0.104610 0.018 Uiso 1 1 calc R U . . .
C5 C 0.01111(5) 0.13622(5) 0.04843(3) 0.01425(11) Uani 1 1 d . . . . .
H5 H 0.067260 0.100284 0.044985 0.017 Uiso 1 1 calc R U . . .
C6 C 0.20190(5) 0.30414(5) 0.12452(4) 0.01411(10) Uani 1 1 d . . . . .
H6A H 0.207047 0.328691 0.165350 0.017 Uiso 1 1 calc R U . . .
H6B H 0.256639 0.327260 0.101637 0.017 Uiso 1 1 calc R U . . .
C7 C 0.11141(5) 0.33883(5) 0.09646(3) 0.01197(9) Uani 1 1 d . . . . .
C8 C 0.10744(5) 0.41328(5) 0.05951(3) 0.01414(10) Uani 1 1 d . . . . .
H8 H 0.047706 0.426275 0.042470 0.017 Uiso 1 1 calc R U . . .
C9 C 0.18521(6) 0.47714(5) 0.04239(3) 0.01552(11) Uani 1 1 d . . . . .
C10 C 0.19220(7) 0.50872(7) -0.01614(4) 0.02333(15) Uani 1 1 d . . . . .
H10 H 0.146704 0.488947 -0.044310 0.028 Uiso 1 1 calc R U . . .
C11 C 0.26460(9) 0.56854(8) -0.03374(5) 0.0308(2) Uani 1 1 d . . . . .
H11 H 0.268336 0.588378 -0.073774 0.037 Uiso 1 1 calc R U . . .
C12 C 0.33120(9) 0.59939(8) 0.00648(6) 0.0302(2) Uani 1 1 d . . . . .
H12 H 0.380815 0.639821 -0.005727 0.036 Uiso 1 1 calc R U . . .
C13 C 0.32444(7) 0.57029(7) 0.06518(5) 0.02506(17) Uani 1 1 d . . . . .
H13 H 0.369264 0.591691 0.093307 0.030 Uiso 1 1 calc R U . . .
C14 C 0.25223(6) 0.50991(5) 0.08286(4) 0.01868(13) Uani 1 1 d . . . . .
H14 H 0.248470 0.490717 0.123015 0.022 Uiso 1 1 calc R U . . .

loop_
_atom_site_aniso_label
_atom_site_aniso_U_11
_atom_site_aniso_U_22
_atom_site_aniso_U_33
_atom_site_aniso_U_23
_atom_site_aniso_U_13
_atom_site_aniso_U_12
Ti1 0.00921(6) 0.00848(5) 0.00903(5) -0.00151(4) 0.000 0.000
C1 0.0238(3) 0.0163(3) 0.0105(2) -0.00183(18) -0.0009(3) -0.0026(3)
C2 0.0222(3) 0.0154(3) 0.0175(3) -0.0022(2) -0.0085(2) 0.0033(2)
C3 0.0130(2) 0.0180(3) 0.0201(3) -0.0063(2) -0.0029(2) -0.0001(2)
C4 0.0167(3) 0.0120(2) 0.0152(3) -0.0030(2) -0.0015(2) -0.0023(2)
C5 0.0156(3) 0.0139(2) 0.0132(2) -0.00484(18) -0.0001(2) 0.00063(19)
C6 0.0117(2) 0.0131(2) 0.0175(2) 0.0009(2) 0.0001(2) -0.00108(17)
C7 0.0123(2) 0.0108(2) 0.0128(2) -0.00058(19) 0.00168(18) -0.00025(18)
C8 0.0146(2) 0.0116(2) 0.0162(3) 0.00111(19) 0.0016(2) -0.00028(19)
C9 0.0179(3) 0.0108(2) 0.0179(3) 0.00109(19) 0.0045(2) -0.0004(2)
C10 0.0316(4) 0.0182(3) 0.0202(3) 0.0047(3) 0.0047(3) -0.0038(3)
C11 0.0409(6) 0.0245(4) 0.0270(4) 0.0076(3) 0.0115(4) -0.0081(4)
C12 0.0308(5) 0.0221(4) 0.0378(5) 0.0046(4) 0.0129(4) -0.0086(3)
C13 0.0223(4) 0.0190(3) 0.0339(5) -0.0005(3) 0.0057(3) -0.0068(3)
C14 0.0192(3) 0.0147(3) 0.0222(3) -0.0010(2) 0.0048(3) -0.0036(2)

loop_
_atom_type_symbol
_atom_type_description
_atom_type_scat_dispersion_real
_atom_type_scat_dispersion_imag
_atom_type_scat_source
C C 0.0033 0.0016 'International Tables Vol C Tables 4.2.6.8 and 6.1.1.4'
H H 0.0000 0.0000 'International Tables Vol C Tables 4.2.6.8 and 6.1.1.4'
Ti Ti 0.2776 0.4457 'International Tables Vol C Tables 4.2.6.8 and 6.1.1.4'

loop_
_geom_angle_atom_site_label_1
_geom_angle_atom_site_label_2
_geom_angle_atom_site_label_3
_geom_angle
_geom_angle_site_symmetry_1
_geom_angle_site_symmetry_3
_geom_angle_publ_flag
C7 Ti1 C7 81.04(4) . 14_454 ?
C7 Ti1 C2 133.05(3) . 14_454 ?
C7 Ti1 C2 99.49(3) 14_454 14_454 ?
C7 Ti1 C2 99.49(3) . . ?
C7 Ti1 C2 133.05(3) 14_454 . ?
C2 Ti1 C2 112.24(4) 14_454 . ?
C7 Ti1 C1 78.60(3) . . ?
C7 Ti1 C1 102.00(3) 14_454 . ?
C2 Ti1 C1 144.35(3) 14_454 . ?
C2 Ti1 C1 34.91(3) . . ?
C7 Ti1 C1 101.99(3) . 14_454 ?
C7 Ti1 C1 78.60(3) 14_454 14_454 ?
C2 Ti1 C1 34.91(3) 14_454 14_454 ?
C2 Ti1 C1 144.35(3) . 14_454 ?
C1 Ti1 C1 179.23(5) . 14_454 ?
C7 Ti1 C5 75.42(3) . 14_454 ?
C7 Ti1 C5 95.88(3) 14_454 14_454 ?
C2 Ti1 C5 57.74(3) 14_454 14_454 ?
C2 Ti1 C5 130.03(3) . 14_454 ?
C1 Ti1 C5 145.58(3) . 14_454 ?
C1 Ti1 C5 34.56(3) 14_454 14_454 ?
C7 Ti1 C5 95.88(3) . . ?
C7 Ti1 C5 75.42(3) 14_454 . ?
C2 Ti1 C5 130.03(3) 14_454 . ?
C2 Ti1 C5 57.74(3) . . ?
C1 Ti1 C5 34.56(3) . . ?
C1 Ti1 C5 145.58(3) 14_454 . ?
C5 Ti1 C5 168.73(4) 14_454 . ?
C7 Ti1 C4 130.30(3) . . ?
C7 Ti1 C4 86.19(3) 14_454 . ?
C2 Ti1 C4 96.32(3) 14_454 . ?
C2 Ti1 C4 57.60(3) . . ?
C1 Ti1 C4 57.46(3) . . ?
C1 Ti1 C4 122.19(3) 14_454 . ?
C5 Ti1 C4 154.01(3) 14_454 . ?
C5 Ti1 C4 34.53(3) . . ?
C7 Ti1 C4 86.19(3) . 14_454 ?
C7 Ti1 C4 130.30(3) 14_454 14_454 ?
C2 Ti1 C4 57.61(3) 14_454 14_454 ?
C2 Ti1 C4 96.32(3) . 14_454 ?
C1 Ti1 C4 122.19(3) . 14_454 ?
C1 Ti1 C4 57.47(3) 14_454 14_454 ?
C5 Ti1 C4 34.53(3) 14_454 14_454 ?
C5 Ti1 C4 154.01(3) . 14_454 ?
C4 Ti1 C4 135.11(4) . 14_454 ?
C7 Ti1 C3 133.26(3) . . ?
C7 Ti1 C3 120.31(3) 14_454 . ?
C2 Ti1 C3 87.14(3) 14_454 . ?
C2 Ti1 C3 34.64(3) . . ?
C1 Ti1 C3 57.44(3) . . ?
C1 Ti1 C3 121.85(3) 14_454 . ?
C5 Ti1 C3 134.06(3) 14_454 . ?
C5 Ti1 C3 57.21(3) . . ?
C4 Ti1 C3 34.29(3) . . ?
C4 Ti1 C3 103.21(3) 14_454 . ?
C7 Ti1 C3 120.31(3) . 14_454 ?
C7 Ti1 C3 133.26(3) 14_454 14_454 ?
C2 Ti1 C3 34.64(3) 14_454 14_454 ?
C2 Ti1 C3 87.14(3) . 14_454 ?
C1 Ti1 C3 121.85(3) . 14_454 ?
C1 Ti1 C3 57.44(3) 14_454 14_454 ?
C5 Ti1 C3 57.21(3) 14_454 14_454 ?
C5 Ti1 C3 134.06(3) . 14_454 ?
C4 Ti1 C3 103.21(3) . 14_454 ?
C4 Ti1 C3 34.29(3) 14_454 14_454 ?
C3 Ti1 C3 76.98(4) . 14_454 ?
C5 C1 C2 107.85(7) . . ?
C5 C1 Ti1 72.93(4) . . ?
C2 C1 Ti1 72.07(4) . . ?
C5 C1 H1 126.1 . . ?
C2 C1 H1 126.1 . . ?
Ti1 C1 H1 120.7 . . ?
C3 C2 C1 107.66(7) . . ?
C3 C2 Ti1 73.72(4) . . ?
C1 C2 Ti1 73.02(4) . . ?
C3 C2 H2 126.2 . . ?
C1 C2 H2 126.2 . . ?
Ti1 C2 H2 119.0 . . ?
C4 C3 C2 108.26(7) . . ?
C4 C3 Ti1 72.61(4) . . ?
C2 C3 Ti1 71.65(4) . . ?
C4 C3 H3 125.9 . . ?
C2 C3 H3 125.9 . . ?
Ti1 C3 H3 121.6 . . ?
C3 C4 C5 108.12(7) . . ?
C3 C4 Ti1 73.10(4) . . ?
C5 C4 Ti1 72.62(4) . . ?
C3 C4 H4 125.9 . . ?
C5 C4 H4 125.9 . . ?
Ti1 C4 H4 120.1 . . ?
C1 C5 C4 108.08(7) . . ?
C1 C5 Ti1 72.52(4) . . ?
C4 C5 Ti1 72.85(4) . . ?
C1 C5 H5 126.0 . . ?
C4 C5 H5 126.0 . . ?
Ti1 C5 H5 120.5 . . ?
C7 C6 C6 109.32(5) . 14_454 ?
C7 C6 H6A 109.8 . . ?
C6 C6 H6A 109.8 14_454 . ?
C7 C6 H6B 109.8 . . ?
C6 C6 H6B 109.8 14_454 . ?
H6A C6 H6B 108.3 . . ?
C8 C7 C6 123.34(6) . . ?
C8 C7 Ti1 127.23(5) . . ?
C6 C7 Ti1 109.43(4) . . ?
C7 C8 C9 127.67(7) . . ?
C7 C8 H8 116.2 . . ?
C9 C8 H8 116.2 . . ?
C14 C9 C10 117.59(7) . . ?
C14 C9 C8 122.65(7) . . ?
C10 C9 C8 119.73(8) . . ?
C11 C10 C9 121.19(9) . . ?
C11 C10 H10 119.4 . . ?
C9 C10 H10 119.4 . . ?
C12 C11 C10 120.67(9) . . ?
C12 C11 H11 119.7 . . ?
C10 C11 H11 119.7 . . ?
C11 C12 C13 119.05(9) . . ?
C11 C12 H12 120.5 . . ?
C13 C12 H12 120.5 . . ?
C12 C13 C14 120.38(10) . . ?
C12 C13 H13 119.8 . . ?
C14 C13 H13 119.8 . . ?
C13 C14 C9 121.09(8) . . ?
C13 C14 H14 119.5 . . ?
C9 C14 H14 119.5 . . ?

loop_
_geom_bond_atom_site_label_1
_geom_bond_atom_site_label_2
_geom_bond_distance
_geom_bond_site_symmetry_2
_geom_bond_publ_flag
Ti1 C7 2.1813(7) . ?
Ti1 C7 2.1814(7) 14_454 ?
Ti1 C2 2.3629(7) 14_454 ?
Ti1 C2 2.3630(7) . ?
Ti1 C1 2.3752(7) . ?
Ti1 C1 2.3753(7) 14_454 ?
Ti1 C5 2.3804(6) 14_454 ?
Ti1 C5 2.3805(6) . ?
Ti1 C4 2.3834(7) . ?
Ti1 C4 2.3834(7) 14_454 ?
Ti1 C3 2.3897(7) . ?
Ti1 C3 2.3898(7) 14_454 ?
C1 C5 1.4125(11) . ?
C1 C2 1.4213(13) . ?
C1 H1 0.9500 . ?
C2 C3 1.4150(13) . ?
C2 H2 0.9500 . ?
C3 C4 1.4069(11) . ?
C3 H3 0.9500 . ?
C4 C5 1.4138(11) . ?
C4 H4 0.9500 . ?
C5 H5 0.9500 . ?
C6 C7 1.5158(10) . ?
C6 C6 1.5380(14) 14_454 ?
C6 H6A 0.9900 . ?
C6 H6B 0.9900 . ?
C7 C8 1.3490(10) . ?
C8 C9 1.4806(10) . ?
C8 H8 0.9500 . ?
C9 C14 1.4002(12) . ?
C9 C10 1.4018(11) . ?
C10 C11 1.3919(14) . ?
C10 H10 0.9500 . ?
C11 C12 1.3837(19) . ?
C11 H11 0.9500 . ?
C12 C13 1.3942(17) . ?
C12 H12 0.9500 . ?
C13 C14 1.3954(12) . ?
C13 H13 0.9500 . ?
C14 H14 0.9500 . ?

loop_
_geom_torsion_atom_site_label_1
_geom_torsion_atom_site_label_2
_geom_torsion_atom_site_label_3
_geom_torsion_atom_site_label_4
_geom_torsion
_geom_torsion_site_symmetry_1
_geom_torsion_site_symmetry_2
_geom_torsion_site_symmetry_3
_geom_torsion_site_symmetry_4
_geom_torsion_publ_flag
C5 C1 C2 C3 -1.48(8) . . . . ?
Ti1 C1 C2 C3 -66.11(5) . . . . ?
C5 C1 C2 Ti1 64.64(5) . . . . ?
C1 C2 C3 C4 1.82(8) . . . . ?
Ti1 C2 C3 C4 -63.83(5) . . . . ?
C1 C2 C3 Ti1 65.65(5) . . . . ?
C2 C3 C4 C5 -1.46(8) . . . . ?
Ti1 C3 C4 C5 -64.67(5) . . . . ?
C2 C3 C4 Ti1 63.21(5) . . . . ?
C2 C1 C5 C4 0.58(8) . . . . ?
Ti1 C1 C5 C4 64.66(5) . . . . ?
C2 C1 C5 Ti1 -64.08(5) . . . . ?
C3 C4 C5 C1 0.54(8) . . . . ?
Ti1 C4 C5 C1 -64.44(5) . . . . ?
C3 C4 C5 Ti1 64.98(5) . . . . ?
C6 C6 C7 C8 -140.76(8) 14_454 . . . ?
C6 C6 C7 Ti1 38.91(9) 14_454 . . . ?
C6 C7 C8 C9 -3.99(12) . . . . ?
Ti1 C7 C8 C9 176.39(6) . . . . ?
C7 C8 C9 C14 -41.04(12) . . . . ?
C7 C8 C9 C10 140.47(9) . . . . ?
C14 C9 C10 C11 1.65(14) . . . . ?
C8 C9 C10 C11 -179.79(9) . . . . ?
C9 C10 C11 C12 -0.79(17) . . . . ?
C10 C11 C12 C13 -0.49(18) . . . . ?
C11 C12 C13 C14 0.84(16) . . . . ?
C12 C13 C14 C9 0.06(14) . . . . ?
C10 C9 C14 C13 -1.29(12) . . . . ?
C8 C9 C14 C13 -179.80(8) . . . . ?
